data_7002343
loop_
_publ_author_name
'Chaturvedi, Jyotsna'
'Bhattacharya, Subrato'
'Nethaji, M.'

_publ_section_title
;
 Synthesis of a one-dimensional coordination polymer containing pendant
 hydrosulfide groups
;
_journal_issue 38
_journal_name_full 'Dalton Transactions'
_journal_page_first 8018
_journal_page_last 8024
_journal_paper_doi 10.1039/b908304a
_journal_year 2009
_chemical_formula_sum 'C16 H16 O2 S2 Sn'
_chemical_formula_weight 423.11
_chemical_name_common 'dimethyltin bis-thiobenzoate'
_chemical_name_systematic
;
?
;
_space_group_IT_number 14
_symmetry_cell_setting monoclinic
_symmetry_space_group_name_Hall '-P 2ybc'
_symmetry_space_group_name_H-M 'P 1 21/c 1'
_atom_sites_solution_hydrogens geom
_atom_sites_solution_primary direct
_atom_sites_solution_secondary difmap
_audit_creation_method SHELXL-97
_cell_angle_alpha 90.00
_cell_angle_beta 107.702(4)
_cell_angle_gamma 90.00
_cell_formula_units_Z 4
_cell_length_a 10.546(3)
_cell_length_b 14.516(4)
_cell_length_c 12.049(4)
_cell_measurement_reflns_used 6647
_cell_measurement_temperature 153(2)
_cell_measurement_theta_max 26.14
_cell_measurement_theta_min 2.25
_cell_volume 1757.2(9)
_computing_cell_refinement 'Bruker SMART'
_computing_data_collection 'Bruker SMART'
_computing_data_reduction 'Bruker SAINT'
_computing_structure_refinement 'SHELXL-97 (Sheldrick, 1997)'
_computing_structure_solution 'SHELXS-97 (Sheldrick, 1997)'
_diffrn_ambient_temperature 153(2)
_diffrn_measured_fraction_theta_full 0.983
_diffrn_measured_fraction_theta_max 0.983
_diffrn_measurement_device_type 'CCD area detector'
_diffrn_measurement_method 'phi and omega scans'
_diffrn_radiation_monochromator graphite
_diffrn_radiation_source 'fine-focus sealed tube'
_diffrn_radiation_type MoK\a
_diffrn_radiation_wavelength 0.71073
_diffrn_reflns_av_R_equivalents 0.0195
_diffrn_reflns_av_sigmaI/netI 0.0240
_diffrn_reflns_limit_h_max 12
_diffrn_reflns_limit_h_min -13
_diffrn_reflns_limit_k_max 16
_diffrn_reflns_limit_k_min -16
_diffrn_reflns_limit_l_max 14
_diffrn_reflns_limit_l_min -14
_diffrn_reflns_number 8835
_diffrn_reflns_theta_full 26.03
_diffrn_reflns_theta_max 26.03
_diffrn_reflns_theta_min 2.03
_exptl_absorpt_coefficient_mu 1.692
_exptl_absorpt_correction_T_max 0.689
_exptl_absorpt_correction_T_min 0.622
_exptl_absorpt_correction_type multi-scan
_exptl_absorpt_process_details SADABS
_exptl_crystal_colour colorless
_exptl_crystal_density_diffrn 1.599
_exptl_crystal_density_method 'not measured'
_exptl_crystal_description block
_exptl_crystal_F_000 1458
_exptl_crystal_size_max 0.38
_exptl_crystal_size_mid 0.24
_exptl_crystal_size_min 0.22
_refine_diff_density_max 0.363
_refine_diff_density_min -0.356
_refine_diff_density_rms 0.078
_refine_ls_extinction_method none
_refine_ls_goodness_of_fit_ref 1.300
_refine_ls_hydrogen_treatment constr
_refine_ls_matrix_type full
_refine_ls_number_parameters 190
_refine_ls_number_reflns 3300
_refine_ls_number_restraints 0
_refine_ls_restrained_S_all 1.300
_refine_ls_R_factor_all 0.0399
_refine_ls_R_factor_gt 0.0370
_refine_ls_shift/su_max 0.008
_refine_ls_shift/su_mean 0.001
_refine_ls_structure_factor_coef Fsqd
_refine_ls_weighting_details 'calc w=1/[\s^2^(Fo^2^)+(0.0312P)^2^+1.1758P] where P=(Fo^2^+2Fc^2^)/3'
_refine_ls_weighting_scheme calc
_refine_ls_wR_factor_gt 0.0868
_refine_ls_wR_factor_ref 0.0882
_reflns_number_gt 3135
_reflns_number_total 3300
_reflns_threshold_expression >2sigma(I)
_cod_data_source_file b908304a.txt
_cod_data_source_block ebhu127m
_cod_depositor_comments
;
The following automatic conversions were performed:
'_symmetry_cell_setting' value 'Monoclinic' changed to 'monoclinic'
according to '/home/saulius/struct/CIF-dictionaries/cif_core.dic'
dictionary named 'cif_core.dic' version 2.4.1 from 2010-06-29.

Automatic conversion script
Id: cif_fix_enum 1527 2010-12-29 10:47:43Z saulius 
;
_cod_original_sg_symbol_H-M P2(1)/c
_cod_database_code 7002343

loop_
_symmetry_equiv_pos_as_xyz
'x, y, z'
'-x, y+1/2, -z+1/2'
'-x, -y, -z'
'x, -y-1/2, z-1/2'

loop_
_atom_site_label
_atom_site_type_symbol
_atom_site_fract_x
_atom_site_fract_y
_atom_site_fract_z
_atom_site_U_iso_or_equiv
_atom_site_adp_type
_atom_site_occupancy
_atom_site_symmetry_multiplicity
_atom_site_calc_flag
_atom_site_refinement_flags
_atom_site_disorder_assembly
_atom_site_disorder_group
C1 C 0.2597(5) -0.0760(3) 0.0970(4) 0.0648(12) Uani 1 1 d . . .
H1A H 0.3050 -0.1223 0.1516 0.097 Uiso 1 1 calc R . .
H1B H 0.3156 -0.0564 0.0517 0.097 Uiso 1 1 calc R . .
H1C H 0.1784 -0.1011 0.0463 0.097 Uiso 1 1 calc R . .
Sn Sn 0.21580(3) 0.03791(2) 0.18808(2) 0.04779(12) Uani 1 1 d . . .
S1 S 0.10952(11) -0.01728(9) 0.33442(9) 0.0584(3) Uani 1 1 d . . .
S2 S 0.42438(11) 0.07533(10) 0.34609(9) 0.0607(3) Uani 1 1 d . . .
O1 O -0.0346(3) -0.0333(2) 0.1190(3) 0.0650(9) Uani 1 1 d . . .
C3 C -0.0350(4) -0.0431(3) 0.2203(3) 0.0486(9) Uani 1 1 d . . .
O2 O 0.4180(3) 0.1142(2) 0.1347(2) 0.0628(8) Uani 1 1 d . . .
C11 C 0.6275(4) 0.1492(3) 0.2691(3) 0.0477(9) Uani 1 1 d . . .
C16 C 0.7131(4) 0.1465(3) 0.3823(4) 0.0532(10) Uani 1 1 d . . .
H16 H 0.6829 0.1240 0.4420 0.064 Uiso 1 1 calc R . .
C5 C -0.1628(4) -0.0762(3) 0.3605(4) 0.0534(10) Uani 1 1 d . . .
H5 H -0.0931 -0.0528 0.4212 0.064 Uiso 1 1 calc R . .
C4 C -0.1526(4) -0.0783(3) 0.2489(3) 0.0479(9) Uani 1 1 d . . .
C10 C 0.4886(4) 0.1152(3) 0.2367(3) 0.0492(9) Uani 1 1 d . . .
C6 C -0.2760(5) -0.1086(3) 0.3825(4) 0.0649(12) Uani 1 1 d . . .
H6 H -0.2820 -0.1070 0.4579 0.078 Uiso 1 1 calc R . .
C15 C 0.8418(4) 0.1768(3) 0.4068(4) 0.0598(11) Uani 1 1 d . . .
H15 H 0.8987 0.1741 0.4828 0.072 Uiso 1 1 calc R . .
C2 C 0.1179(4) 0.1625(3) 0.1232(4) 0.0598(11) Uani 1 1 d . . .
H2A H 0.1133 0.2005 0.1870 0.090 Uiso 1 1 calc R . .
H2B H 0.0295 0.1494 0.0738 0.090 Uiso 1 1 calc R . .
H2C H 0.1665 0.1943 0.0791 0.090 Uiso 1 1 calc R . .
C14 C 0.8868(5) 0.2109(3) 0.3198(5) 0.0686(13) Uani 1 1 d . . .
H14 H 0.9740 0.2319 0.3370 0.082 Uiso 1 1 calc R . .
C9 C -0.2588(4) -0.1135(4) 0.1597(4) 0.0679(13) Uani 1 1 d . . .
H9 H -0.2545 -0.1145 0.0838 0.081 Uiso 1 1 calc R . .
C8 C -0.3698(5) -0.1466(4) 0.1832(5) 0.0781(15) Uani 1 1 d . . .
H8 H -0.4390 -0.1719 0.1235 0.094 Uiso 1 1 calc R . .
C13 C 0.8043(5) 0.2143(4) 0.2075(4) 0.0769(15) Uani 1 1 d . . .
H13 H 0.8353 0.2374 0.1486 0.092 Uiso 1 1 calc R . .
C12 C 0.6752(5) 0.1833(4) 0.1822(4) 0.0656(13) Uani 1 1 d . . .
H12 H 0.6194 0.1854 0.1058 0.079 Uiso 1 1 calc R . .
C7 C -0.3795(5) -0.1429(4) 0.2935(5) 0.0728(14) Uani 1 1 d . . .
H7 H -0.4563 -0.1637 0.3082 0.087 Uiso 1 1 calc R . .

loop_
_atom_site_aniso_label
_atom_site_aniso_U_11
_atom_site_aniso_U_22
_atom_site_aniso_U_33
_atom_site_aniso_U_23
_atom_site_aniso_U_13
_atom_site_aniso_U_12
C1 0.062(3) 0.061(3) 0.072(3) -0.009(2) 0.021(2) 0.004(2)
Sn 0.04239(17) 0.0526(2) 0.04883(17) 0.00160(12) 0.01450(12) -0.00112(12)
S1 0.0463(6) 0.0810(9) 0.0473(5) 0.0036(5) 0.0131(4) -0.0104(5)
S2 0.0471(6) 0.0844(9) 0.0504(5) 0.0025(5) 0.0144(4) -0.0091(6)
O1 0.0599(18) 0.085(2) 0.0509(17) 0.0033(15) 0.0182(14) -0.0125(16)
C3 0.046(2) 0.049(3) 0.050(2) 0.0015(17) 0.0140(17) 0.0011(17)
O2 0.0525(16) 0.084(2) 0.0480(15) 0.0009(14) 0.0089(13) -0.0055(16)
C11 0.040(2) 0.051(3) 0.055(2) -0.0003(18) 0.0171(16) 0.0042(17)
C16 0.050(2) 0.055(3) 0.054(2) 0.0038(19) 0.0131(17) -0.0022(19)
C5 0.048(2) 0.054(3) 0.059(2) -0.007(2) 0.0184(18) -0.003(2)
C4 0.045(2) 0.044(2) 0.053(2) 0.0024(18) 0.0142(17) 0.0019(18)
C10 0.047(2) 0.053(3) 0.047(2) 0.0001(17) 0.0124(16) 0.0036(19)
C6 0.064(3) 0.066(3) 0.075(3) -0.006(2) 0.037(2) -0.003(2)
C15 0.044(2) 0.063(3) 0.066(3) -0.005(2) 0.0068(19) -0.001(2)
C2 0.052(2) 0.054(3) 0.072(3) 0.001(2) 0.017(2) 0.001(2)
C14 0.049(2) 0.071(3) 0.090(3) -0.014(3) 0.028(2) -0.008(2)
C9 0.056(3) 0.087(4) 0.056(2) 0.003(2) 0.010(2) -0.011(3)
C8 0.047(3) 0.094(4) 0.085(3) -0.006(3) 0.007(2) -0.015(3)
C13 0.062(3) 0.108(4) 0.072(3) -0.003(3) 0.037(2) -0.011(3)
C12 0.056(3) 0.091(4) 0.051(2) -0.002(2) 0.0178(19) -0.004(3)
C7 0.051(3) 0.068(3) 0.106(4) -0.005(3) 0.032(3) -0.006(2)

loop_
_atom_type_symbol
_atom_type_description
_atom_type_scat_dispersion_real
_atom_type_scat_dispersion_imag
_atom_type_scat_source
C C 0.0033 0.0016 'International Tables Vol C Tables 4.2.6.8 and 6.1.1.4'
H H 0.0000 0.0000 'International Tables Vol C Tables 4.2.6.8 and 6.1.1.4'
O O 0.0106 0.0060 'International Tables Vol C Tables 4.2.6.8 and 6.1.1.4'
S S 0.1246 0.1234 'International Tables Vol C Tables 4.2.6.8 and 6.1.1.4'
Sn Sn -0.6537 1.4246 'International Tables Vol C Tables 4.2.6.8 and 6.1.1.4'

loop_
_geom_angle_atom_site_label_1
_geom_angle_atom_site_label_2
_geom_angle_atom_site_label_3
_geom_angle
_geom_angle_site_symmetry_1
_geom_angle_site_symmetry_3
_geom_angle_publ_flag
Sn C1 H1A 109.5 . . ?
Sn C1 H1B 109.5 . . ?
H1A C1 H1B 109.5 . . ?
Sn C1 H1C 109.5 . . ?
H1A C1 H1C 109.5 . . ?
H1B C1 H1C 109.5 . . ?
C2 Sn C1 129.62(19) . . ?
C2 Sn S1 105.26(13) . . ?
C1 Sn S1 109.44(14) . . ?
C2 Sn S2 108.35(13) . . ?
C1 Sn S2 106.60(13) . . ?
S1 Sn S2 90.68(4) . . ?
C3 S1 Sn 89.13(14) . . ?
C10 S2 Sn 87.17(13) . . ?
O1 C3 C4 121.9(4) . . ?
O1 C3 S1 119.2(3) . . ?
C4 C3 S1 118.9(3) . . ?
C12 C11 C16 118.4(4) . . ?
C12 C11 C10 118.5(4) . . ?
C16 C11 C10 123.1(4) . . ?
C15 C16 C11 120.6(4) . . ?
C15 C16 H16 119.7 . . ?
C11 C16 H16 119.7 . . ?
C4 C5 C6 120.5(4) . . ?
C4 C5 H5 119.8 . . ?
C6 C5 H5 119.8 . . ?
C5 C4 C9 118.4(4) . . ?
C5 C4 C3 122.7(4) . . ?
C9 C4 C3 118.9(4) . . ?
O2 C10 C11 121.2(4) . . ?
O2 C10 S2 119.6(3) . . ?
C11 C10 S2 119.3(3) . . ?
C7 C6 C5 120.2(4) . . ?
C7 C6 H6 119.9 . . ?
C5 C6 H6 119.9 . . ?
C16 C15 C14 120.1(4) . . ?
C16 C15 H15 119.9 . . ?
C14 C15 H15 119.9 . . ?
Sn C2 H2A 109.5 . . ?
Sn C2 H2B 109.5 . . ?
H2A C2 H2B 109.5 . . ?
Sn C2 H2C 109.5 . . ?
H2A C2 H2C 109.5 . . ?
H2B C2 H2C 109.5 . . ?
C13 C14 C15 120.4(4) . . ?
C13 C14 H14 119.8 . . ?
C15 C14 H14 119.8 . . ?
C8 C9 C4 120.4(5) . . ?
C8 C9 H9 119.8 . . ?
C4 C9 H9 119.8 . . ?
C7 C8 C9 120.5(5) . . ?
C7 C8 H8 119.7 . . ?
C9 C8 H8 119.7 . . ?
C14 C13 C12 119.7(5) . . ?
C14 C13 H13 120.1 . . ?
C12 C13 H13 120.1 . . ?
C13 C12 C11 120.8(4) . . ?
C13 C12 H12 119.6 . . ?
C11 C12 H12 119.6 . . ?
C8 C7 C6 119.9(4) . . ?
C8 C7 H7 120.0 . . ?
C6 C7 H7 120.0 . . ?

loop_
_geom_bond_atom_site_label_1
_geom_bond_atom_site_label_2
_geom_bond_distance
_geom_bond_site_symmetry_2
_geom_bond_publ_flag
C1 Sn 2.112(4) . ?
C1 H1A 0.9600 . ?
C1 H1B 0.9600 . ?
C1 H1C 0.9600 . ?
Sn C2 2.111(4) . ?
Sn S1 2.4918(12) . ?
Sn S2 2.4923(12) . ?
S1 C3 1.755(4) . ?
S2 C10 1.753(4) . ?
O1 C3 1.230(5) . ?
C3 C4 1.475(6) . ?
O2 C10 1.229(4) . ?
C11 C12 1.385(6) . ?
C11 C16 1.388(5) . ?
C11 C10 1.481(5) . ?
C16 C15 1.371(6) . ?
C16 H16 0.9300 . ?
C5 C4 1.381(5) . ?
C5 C6 1.382(6) . ?
C5 H5 0.9300 . ?
C4 C9 1.393(6) . ?
C6 C7 1.370(7) . ?
C6 H6 0.9300 . ?
C15 C14 1.369(6) . ?
C15 H15 0.9300 . ?
C2 H2A 0.9600 . ?
C2 H2B 0.9600 . ?
C2 H2C 0.9600 . ?
C14 C13 1.369(7) . ?
C14 H14 0.9300 . ?
C9 C8 1.373(7) . ?
C9 H9 0.9300 . ?
C8 C7 1.364(7) . ?
C8 H8 0.9300 . ?
C13 C12 1.377(6) . ?
C13 H13 0.9300 . ?
C12 H12 0.9300 . ?
C7 H7 0.9300 . ?

loop_
_geom_torsion_atom_site_label_1
_geom_torsion_atom_site_label_2
_geom_torsion_atom_site_label_3
_geom_torsion_atom_site_label_4
_geom_torsion
_geom_torsion_site_symmetry_1
_geom_torsion_site_symmetry_2
_geom_torsion_site_symmetry_3
_geom_torsion_site_symmetry_4
_geom_torsion_publ_flag
C2 Sn S1 C3 71.05(19) . . . . ?
C1 Sn S1 C3 -71.82(19) . . . . ?
S2 Sn S1 C3 -179.71(14) . . . . ?
C2 Sn S2 C10 -72.3(2) . . . . ?
C1 Sn S2 C10 70.8(2) . . . . ?
S1 Sn S2 C10 -178.61(15) . . . . ?
Sn S1 C3 O1 4.5(3) . . . . ?
Sn S1 C3 C4 -177.0(3) . . . . ?
C12 C11 C16 C15 -0.2(7) . . . . ?
C10 C11 C16 C15 178.3(4) . . . . ?
C6 C5 C4 C9 0.2(7) . . . . ?
C6 C5 C4 C3 178.9(4) . . . . ?
O1 C3 C4 C5 -169.5(4) . . . . ?
S1 C3 C4 C5 12.0(6) . . . . ?
O1 C3 C4 C9 9.3(7) . . . . ?
S1 C3 C4 C9 -169.2(4) . . . . ?
C12 C11 C10 O2 2.4(6) . . . . ?
C16 C11 C10 O2 -176.1(4) . . . . ?
C12 C11 C10 S2 -177.8(3) . . . . ?
C16 C11 C10 S2 3.6(6) . . . . ?
Sn S2 C10 O2 2.1(4) . . . . ?
Sn S2 C10 C11 -177.6(3) . . . . ?
C4 C5 C6 C7 -0.2(7) . . . . ?
C11 C16 C15 C14 0.7(7) . . . . ?
C16 C15 C14 C13 -0.6(8) . . . . ?
C5 C4 C9 C8 -1.1(7) . . . . ?
C3 C4 C9 C8 -179.9(5) . . . . ?
C4 C9 C8 C7 2.1(9) . . . . ?
C15 C14 C13 C12 0.1(8) . . . . ?
C14 C13 C12 C11 0.3(8) . . . . ?
C16 C11 C12 C13 -0.3(7) . . . . ?
C10 C11 C12 C13 -178.9(5) . . . . ?
C9 C8 C7 C6 -2.1(9) . . . . ?
C5 C6 C7 C8 1.2(8) . . . . ?

loop_
_cod_related_entry_id
_cod_related_entry_database
_cod_related_entry_code
1 ChemSpider 30652630
